data_7119838
loop_
_publ_author_name
'Zhang, Qinglong'
'Zhu, Yannan'
'Jin, Hongxing'
'Huang, You'

_publ_section_title
;
 A phosphine mediated sequential annulation process of
 2-tosylaminochalcones with MBH carbonates to construct functionalized
 aza-benzobicyclo[4.3.0] derivatives.
;
_journal_issue 28
_journal_name_full 'Chemical communications (Cambridge, England)'
_journal_page_first 3974
_journal_paper_doi 10.1039/c6cc10155k
_journal_volume 53
_journal_year 2017
_chemical_formula_sum 'C28 H26 Br N O5 S'
_chemical_formula_weight 568.47
_chemical_name_systematic
; 
 ? 
;
_space_group_IT_number 14
_symmetry_cell_setting monoclinic
_symmetry_space_group_name_Hall '-P 2yn'
_symmetry_space_group_name_H-M 'P 1 21/n 1'
_atom_sites_solution_hydrogens geom
_atom_sites_solution_primary direct
_atom_sites_solution_secondary difmap
_audit_creation_method SHELXL-97
_audit_update_record
;
2016-06-14 deposited with the CCDC.
2017-03-16 downloaded from the CCDC.
;
_cell_angle_alpha 90.00
_cell_angle_beta 91.001(2)
_cell_angle_gamma 90.00
_cell_formula_units_Z 4
_cell_length_a 8.1874(4)
_cell_length_b 22.8006(8)
_cell_length_c 13.6393(6)
_cell_measurement_reflns_used 4554
_cell_measurement_temperature 113(2)
_cell_measurement_theta_max 27.5
_cell_measurement_theta_min 3.1
_cell_volume 2545.76(19)
_computing_cell_refinement 'CrystalClear-SM Expert 2.1 b42'
_computing_data_collection 'CrystalClear-SM Expert 2.1 b42 (Rigaku, 2015)'
_computing_data_reduction 'CrystalClear-SM Expert 2.1 b42'
_computing_molecular_graphics 'CrystalStructure 4.1'
_computing_publication_material 'CrystalStructure 4.1 (Rigaku, 2014)'
_computing_structure_refinement 'SHELXL-97 (Sheldrick, 1997)'
_computing_structure_solution 'SHELXS-97 (Sheldrick, 1990)'
_diffrn_ambient_temperature 113(2)
_diffrn_detector_area_resol_mean 5.814
_diffrn_measured_fraction_theta_full 0.997
_diffrn_measured_fraction_theta_max 0.997
_diffrn_measurement_device_type 'Rigaku XtaLAB P200'
_diffrn_measurement_method '\w and \f scans'
_diffrn_radiation_monochromator multilayer
_diffrn_radiation_source 'rotating anode'
_diffrn_radiation_type MoK\a
_diffrn_radiation_wavelength 0.71073
_diffrn_reflns_av_R_equivalents 0.0255
_diffrn_reflns_av_sigmaI/netI 0.0231
_diffrn_reflns_limit_h_max 11
_diffrn_reflns_limit_h_min -11
_diffrn_reflns_limit_k_max 30
_diffrn_reflns_limit_k_min -30
_diffrn_reflns_limit_l_max 18
_diffrn_reflns_limit_l_min -18
_diffrn_reflns_number 24694
_diffrn_reflns_theta_full 28.70
_diffrn_reflns_theta_max 28.70
_diffrn_reflns_theta_min 1.74
_diffrn_standards_decay_% 0
_diffrn_standards_interval_count 0
_diffrn_standards_interval_time 0
_diffrn_standards_number 0
_exptl_absorpt_coefficient_mu 1.737
_exptl_absorpt_correction_T_max 0.8187
_exptl_absorpt_correction_T_min 0.7227
_exptl_absorpt_correction_type multi-scan
_exptl_absorpt_process_details 'REQAB (Rigaku, 1998)'
_exptl_crystal_colour Colorless
_exptl_crystal_density_diffrn 1.483
_exptl_crystal_density_method 'not measured'
_exptl_crystal_description Prism
_exptl_crystal_F_000 1168
_exptl_crystal_size_max 0.20
_exptl_crystal_size_mid 0.18
_exptl_crystal_size_min 0.12
_refine_diff_density_max 0.621
_refine_diff_density_min -0.576
_refine_diff_density_rms 0.171
_refine_ls_extinction_method none
_refine_ls_goodness_of_fit_ref 1.083
_refine_ls_hydrogen_treatment constr
_refine_ls_matrix_type full
_refine_ls_number_parameters 327
_refine_ls_number_reflns 6547
_refine_ls_number_restraints 0
_refine_ls_restrained_S_all 1.083
_refine_ls_R_factor_all 0.0455
_refine_ls_R_factor_gt 0.0302
_refine_ls_shift/su_max 0.003
_refine_ls_shift/su_mean 0.000
_refine_ls_structure_factor_coef Fsqd
_refine_ls_weighting_details 'calc w=1/[\s^2^(Fo^2^)+(0.0497P)^2^+0.8249P] where P=(Fo^2^+2Fc^2^)/3'
_refine_ls_weighting_scheme calc
_refine_ls_wR_factor_gt 0.0788
_refine_ls_wR_factor_ref 0.0908
_reflns_number_gt 5323
_reflns_number_total 6547
_reflns_threshold_expression >2sigma(I)
_cod_data_source_file c6cc10155k2.cif
_cod_data_source_block shelx
_cod_depositor_comments
;
The following automatic conversions were performed:

'_symmetry_cell_setting' value 'Monoclinic' changed to 'monoclinic'
according to
/home/data/users/saulius/crontab/automatic-downloads/rss-feeds/RSC/lib/dictionaries/cif_core.dic
dictionary named 'cif_core.dic' version 2.4.2 from 2011-04-26.

'_exptl_absorpt_correction_type' value 'MULTI-SCAN' changed to
'multi-scan' according to
/home/data/users/saulius/crontab/automatic-downloads/rss-feeds/RSC/lib/dictionaries/cif_core.dic
dictionary named 'cif_core.dic' version 2.4.2 from 2011-04-26.

'_refine_ls_hydrogen_treatment' value 'CONSTR' changed to 'constr'
according to
/home/data/users/saulius/crontab/automatic-downloads/rss-feeds/RSC/lib/dictionaries/cif_core.dic
dictionary named 'cif_core.dic' version 2.4.2 from 2011-04-26.

Automatic conversion script
Id: cif_fix_values 4973 2017-02-22 13:04:09Z antanas 

 Adding full bibliography for 7119838--7119839.cif.
;
_cod_original_sg_symbol_H-M P2(1)/n
_cod_database_code 7119838

loop_
_symmetry_equiv_pos_as_xyz
'x, y, z'
'-x+1/2, y+1/2, -z+1/2'
'-x, -y, -z'
'x-1/2, -y-1/2, z-1/2'

loop_
_atom_site_label
_atom_site_type_symbol
_atom_site_fract_x
_atom_site_fract_y
_atom_site_fract_z
_atom_site_U_iso_or_equiv
_atom_site_adp_type
_atom_site_occupancy
_atom_site_symmetry_multiplicity
_atom_site_calc_flag
_atom_site_refinement_flags
Br1 Br 0.73136(3) 0.038407(9) 0.020468(14) 0.03439(8) Uani 1 1 d .
S1 S 0.23633(5) 0.172668(19) 0.76998(3) 0.01862(9) Uani 1 1 d .
O1 O 0.39054(16) 0.16376(5) 0.42050(9) 0.0242(3) Uani 1 1 d .
O2 O 0.37431(15) 0.13524(6) 0.75667(9) 0.0261(3) Uani 1 1 d .
O3 O 0.24048(17) 0.23243(6) 0.73789(9) 0.0267(3) Uani 1 1 d .
O4 O -0.1921(2) 0.14456(7) 0.45795(11) 0.0384(4) Uani 1 1 d .
O5 O -0.03165(16) 0.21230(6) 0.53116(9) 0.0251(3) Uani 1 1 d .
N1 N 0.08306(17) 0.14141(6) 0.71051(10) 0.0172(3) Uani 1 1 d .
C1 C 0.5719(2) 0.13109(8) 0.26081(13) 0.0209(3) Uani 1 1 d .
H1 H 0.5831 0.1699 0.2852 0.025 Uiso 1 1 calc R
C2 C 0.6478(2) 0.11569(8) 0.17442(13) 0.0228(4) Uani 1 1 d .
H2 H 0.7109 0.1435 0.1397 0.027 Uiso 1 1 calc R
C3 C 0.6299(2) 0.05909(8) 0.13981(12) 0.0225(4) Uani 1 1 d .
C4 C 0.5413(2) 0.01724(8) 0.18994(13) 0.0253(4) Uani 1 1 d .
H4 H 0.5321 -0.0217 0.1656 0.030 Uiso 1 1 calc R
C5 C 0.4662(2) 0.03337(8) 0.27650(13) 0.0221(4) Uani 1 1 d .
H5 H 0.4052 0.0051 0.3117 0.027 Uiso 1 1 calc R
C6 C 0.4794(2) 0.09053(7) 0.31239(12) 0.0179(3) Uani 1 1 d .
C7 C 0.3960(2) 0.11118(7) 0.40309(12) 0.0175(3) Uani 1 1 d .
C8 C 0.3194(2) 0.06830(7) 0.47011(12) 0.0196(3) Uani 1 1 d .
H8 H 0.3298 0.0274 0.4584 0.023 Uiso 1 1 calc R
C9 C 0.23564(19) 0.08753(7) 0.54713(12) 0.0172(3) Uani 1 1 d .
H9 H 0.2298 0.1288 0.5554 0.021 Uiso 1 1 calc R
C10 C 0.1519(2) 0.05179(7) 0.61997(12) 0.0167(3) Uani 1 1 d .
C11 C 0.1384(2) -0.00922(8) 0.61121(12) 0.0204(3) Uani 1 1 d .
H11 H 0.1850 -0.0283 0.5564 0.024 Uiso 1 1 calc R
C12 C 0.0590(2) -0.04227(8) 0.68039(14) 0.0240(4) Uani 1 1 d .
H12 H 0.0497 -0.0835 0.6723 0.029 Uiso 1 1 calc R
C13 C -0.0075(2) -0.01529(8) 0.76208(14) 0.0251(4) Uani 1 1 d .
H13 H -0.0604 -0.0382 0.8103 0.030 Uiso 1 1 calc R
C14 C 0.0035(2) 0.04500(8) 0.77284(13) 0.0219(4) Uani 1 1 d .
H14 H -0.0422 0.0636 0.8284 0.026 Uiso 1 1 calc R
C15 C 0.08151(19) 0.07836(7) 0.70225(12) 0.0166(3) Uani 1 1 d .
C16 C 0.1910(2) 0.17325(7) 0.89587(12) 0.0174(3) Uani 1 1 d .
C17 C 0.2518(2) 0.12898(8) 0.95654(13) 0.0212(3) Uani 1 1 d .
H17 H 0.3107 0.0970 0.9299 0.025 Uiso 1 1 calc R
C18 C 0.2251(2) 0.13219(8) 1.05633(13) 0.0230(4) Uani 1 1 d .
H18 H 0.2678 0.1024 1.0982 0.028 Uiso 1 1 calc R
C19 C 0.1367(2) 0.17837(8) 1.09650(12) 0.0202(3) Uani 1 1 d .
C20 C 0.0730(2) 0.22117(7) 1.03383(12) 0.0198(3) Uani 1 1 d .
H20 H 0.0102 0.2523 1.0600 0.024 Uiso 1 1 calc R
C21 C 0.0996(2) 0.21901(7) 0.93392(12) 0.0193(3) Uani 1 1 d .
H21 H 0.0558 0.2485 0.8918 0.023 Uiso 1 1 calc R
C22 C 0.1140(2) 0.18339(9) 1.20555(13) 0.0290(4) Uani 1 1 d .
H22A H 0.1795 0.2161 1.2311 0.043 Uiso 1 1 calc R
H22B H 0.1492 0.1469 1.2374 0.043 Uiso 1 1 calc R
H22C H -0.0016 0.1904 1.2190 0.043 Uiso 1 1 calc R
C23 C -0.0772(2) 0.17096(8) 0.71651(13) 0.0216(3) Uani 1 1 d .
H23A H -0.0619 0.2140 0.7144 0.026 Uiso 1 1 calc R
H23B H -0.1292 0.1609 0.7793 0.026 Uiso 1 1 calc R
C24 C -0.1854(2) 0.15190(8) 0.63238(14) 0.0241(4) Uani 1 1 d .
C25 C -0.3204(2) 0.12078(10) 0.64565(19) 0.0375(5) Uani 1 1 d .
H25A H -0.3859 0.1093 0.5908 0.045 Uiso 1 1 calc R
H25B H -0.3514 0.1100 0.7100 0.045 Uiso 1 1 calc R
C26 C -0.1390(2) 0.16831(8) 0.53104(14) 0.0249(4) Uani 1 1 d .
C27 C 0.0285(3) 0.22914(10) 0.43571(14) 0.0322(5) Uani 1 1 d .
H27A H -0.0641 0.2367 0.3897 0.039 Uiso 1 1 calc R
H27B H 0.0965 0.1974 0.4084 0.039 Uiso 1 1 calc R
C28 C 0.1277(3) 0.28341(11) 0.44972(17) 0.0411(5) Uani 1 1 d .
H28A H 0.0600 0.3141 0.4787 0.062 Uiso 1 1 calc R
H28B H 0.1675 0.2968 0.3862 0.062 Uiso 1 1 calc R
H28C H 0.2209 0.2750 0.4936 0.062 Uiso 1 1 calc R

loop_
_atom_site_aniso_label
_atom_site_aniso_U_11
_atom_site_aniso_U_22
_atom_site_aniso_U_33
_atom_site_aniso_U_23
_atom_site_aniso_U_13
_atom_site_aniso_U_12
Br1 0.04825(14) 0.03560(12) 0.01980(10) -0.00436(7) 0.01457(8) 0.00372(9)
S1 0.0202(2) 0.0211(2) 0.01461(19) -0.00386(15) 0.00361(15) -0.00385(15)
O1 0.0278(7) 0.0189(6) 0.0261(7) -0.0059(5) 0.0083(5) -0.0015(5)
O2 0.0176(6) 0.0368(8) 0.0242(6) -0.0092(5) 0.0029(5) -0.0001(5)
O3 0.0379(8) 0.0235(6) 0.0189(6) -0.0001(5) 0.0038(5) -0.0102(5)
O4 0.0459(9) 0.0363(8) 0.0324(8) -0.0149(6) -0.0161(7) 0.0109(7)
O5 0.0250(6) 0.0351(7) 0.0151(6) -0.0023(5) -0.0002(5) 0.0048(5)
N1 0.0176(7) 0.0176(7) 0.0165(7) -0.0044(5) 0.0016(5) 0.0009(5)
C1 0.0236(8) 0.0188(8) 0.0205(8) -0.0023(6) 0.0020(7) -0.0006(7)
C2 0.0257(9) 0.0245(9) 0.0183(8) 0.0012(7) 0.0031(7) -0.0013(7)
C3 0.0266(9) 0.0271(9) 0.0140(8) -0.0029(7) 0.0039(7) 0.0048(7)
C4 0.0347(10) 0.0200(8) 0.0213(9) -0.0045(7) 0.0049(7) 0.0017(7)
C5 0.0284(9) 0.0187(8) 0.0194(8) -0.0015(6) 0.0043(7) -0.0012(7)
C6 0.0190(8) 0.0196(8) 0.0151(7) -0.0013(6) 0.0010(6) 0.0027(6)
C7 0.0165(7) 0.0189(8) 0.0172(8) -0.0031(6) 0.0008(6) 0.0020(6)
C8 0.0230(8) 0.0173(8) 0.0186(8) -0.0025(6) 0.0028(6) 0.0005(6)
C9 0.0173(8) 0.0185(8) 0.0158(7) -0.0021(6) -0.0010(6) -0.0002(6)
C10 0.0154(7) 0.0196(8) 0.0151(7) -0.0017(6) -0.0016(6) 0.0010(6)
C11 0.0218(8) 0.0201(8) 0.0192(8) -0.0031(6) -0.0004(7) 0.0019(6)
C12 0.0279(9) 0.0182(8) 0.0259(9) -0.0009(7) -0.0012(7) -0.0020(7)
C13 0.0276(9) 0.0246(9) 0.0233(9) 0.0026(7) 0.0025(7) -0.0050(7)
C14 0.0227(8) 0.0264(9) 0.0166(8) -0.0015(6) 0.0035(7) -0.0016(7)
C15 0.0160(7) 0.0177(8) 0.0161(7) -0.0012(6) -0.0010(6) 0.0001(6)
C16 0.0203(8) 0.0182(8) 0.0137(7) -0.0031(6) 0.0012(6) -0.0031(6)
C17 0.0234(9) 0.0173(8) 0.0229(8) -0.0020(6) 0.0020(7) 0.0019(6)
C18 0.0257(9) 0.0233(9) 0.0201(8) 0.0051(7) -0.0006(7) 0.0011(7)
C19 0.0202(8) 0.0248(9) 0.0156(8) -0.0002(6) 0.0012(6) -0.0047(7)
C20 0.0236(8) 0.0187(8) 0.0172(8) -0.0031(6) 0.0011(6) 0.0006(6)
C21 0.0249(8) 0.0160(8) 0.0170(8) -0.0010(6) -0.0010(6) 0.0001(6)
C22 0.0343(10) 0.0362(11) 0.0165(8) 0.0011(7) 0.0029(7) -0.0028(8)
C23 0.0219(8) 0.0230(8) 0.0200(8) -0.0043(7) 0.0048(6) 0.0041(7)
C24 0.0183(8) 0.0247(9) 0.0294(9) -0.0064(7) -0.0007(7) 0.0066(7)
C25 0.0210(9) 0.0372(12) 0.0541(14) -0.0066(10) -0.0006(9) 0.0032(8)
C26 0.0229(9) 0.0265(9) 0.0250(9) -0.0086(7) -0.0056(7) 0.0117(7)
C27 0.0331(10) 0.0473(12) 0.0164(8) 0.0022(8) 0.0041(8) 0.0163(9)
C28 0.0329(11) 0.0565(15) 0.0343(12) 0.0104(10) 0.0090(9) 0.0043(10)

loop_
_atom_type_symbol
_atom_type_description
_atom_type_scat_dispersion_real
_atom_type_scat_dispersion_imag
_atom_type_scat_source
C C 0.0033 0.0016 'International Tables Vol C Tables 4.2.6.8 and 6.1.1.4'
H H 0.0000 0.0000 'International Tables Vol C Tables 4.2.6.8 and 6.1.1.4'
N N 0.0061 0.0033 'International Tables Vol C Tables 4.2.6.8 and 6.1.1.4'
O O 0.0106 0.0060 'International Tables Vol C Tables 4.2.6.8 and 6.1.1.4'
S S 0.1246 0.1234 'International Tables Vol C Tables 4.2.6.8 and 6.1.1.4'
Br Br -0.2901 2.4595 'International Tables Vol C Tables 4.2.6.8 and 6.1.1.4'

loop_
_geom_angle_atom_site_label_1
_geom_angle_atom_site_label_2
_geom_angle_atom_site_label_3
_geom_angle
O2 S1 O3 120.41(8)
O2 S1 N1 106.05(7)
O3 S1 N1 106.47(8)
O2 S1 C16 107.96(8)
O3 S1 C16 107.28(8)
N1 S1 C16 108.17(7)
C26 O5 C27 115.57(15)
C15 N1 C23 116.87(13)
C15 N1 S1 118.43(11)
C23 N1 S1 116.45(11)
C2 C1 C6 121.09(16)
C2 C1 H1 119.5
C6 C1 H1 119.5
C3 C2 C1 118.72(16)
C3 C2 H2 120.6
C1 C2 H2 120.6
C2 C3 C4 121.87(16)
C2 C3 Br1 118.66(13)
C4 C3 Br1 119.47(14)
C3 C4 C5 118.66(17)
C3 C4 H4 120.7
C5 C4 H4 120.7
C4 C5 C6 120.82(16)
C4 C5 H5 119.6
C6 C5 H5 119.6
C1 C6 C5 118.81(15)
C1 C6 C7 117.87(15)
C5 C6 C7 123.30(15)
O1 C7 C8 120.58(14)
O1 C7 C6 119.11(15)
C8 C7 C6 120.30(14)
C9 C8 C7 119.68(15)
C9 C8 H8 120.2
C7 C8 H8 120.2
C8 C9 C10 127.05(16)
C8 C9 H9 116.5
C10 C9 H9 116.5
C11 C10 C15 117.55(15)
C11 C10 C9 122.15(15)
C15 C10 C9 120.30(15)
C12 C11 C10 121.46(16)
C12 C11 H11 119.3
C10 C11 H11 119.3
C11 C12 C13 120.13(16)
C11 C12 H12 119.9
C13 C12 H12 119.9
C14 C13 C12 119.84(16)
C14 C13 H13 120.1
C12 C13 H13 120.1
C13 C14 C15 119.94(16)
C13 C14 H14 120.0
C15 C14 H14 120.0
C14 C15 C10 121.06(16)
C14 C15 N1 119.64(14)
C10 C15 N1 119.22(14)
C21 C16 C17 120.77(15)
C21 C16 S1 119.55(13)
C17 C16 S1 119.64(13)
C18 C17 C16 119.04(16)
C18 C17 H17 120.5
C16 C17 H17 120.5
C17 C18 C19 121.19(16)
C17 C18 H18 119.4
C19 C18 H18 119.4
C20 C19 C18 118.63(15)
C20 C19 C22 120.08(16)
C18 C19 C22 121.26(17)
C21 C20 C19 121.02(16)
C21 C20 H20 119.5
C19 C20 H20 119.5
C20 C21 C16 119.29(16)
C20 C21 H21 120.4
C16 C21 H21 120.4
C19 C22 H22A 109.5
C19 C22 H22B 109.5
H22A C22 H22B 109.5
C19 C22 H22C 109.5
H22A C22 H22C 109.5
H22B C22 H22C 109.5
N1 C23 C24 109.76(13)
N1 C23 H23A 109.7
C24 C23 H23A 109.7
N1 C23 H23B 109.7
C24 C23 H23B 109.7
H23A C23 H23B 108.2
C25 C24 C26 119.18(19)
C25 C24 C23 122.11(19)
C26 C24 C23 118.71(16)
C24 C25 H25A 120.0
C24 C25 H25B 120.0
H25A C25 H25B 120.0
O4 C26 O5 124.44(19)
O4 C26 C24 124.03(19)
O5 C26 C24 111.54(15)
O5 C27 C28 107.28(16)
O5 C27 H27A 110.3
C28 C27 H27A 110.3
O5 C27 H27B 110.3
C28 C27 H27B 110.3
H27A C27 H27B 108.5
C27 C28 H28A 109.5
C27 C28 H28B 109.5
H28A C28 H28B 109.5
C27 C28 H28C 109.5
H28A C28 H28C 109.5
H28B C28 H28C 109.5

loop_
_geom_bond_atom_site_label_1
_geom_bond_atom_site_label_2
_geom_bond_distance
Br1 C3 1.8997(16)
S1 O2 1.4298(13)
S1 O3 1.4317(14)
S1 N1 1.6448(15)
S1 C16 1.7629(16)
O1 C7 1.223(2)
O4 C26 1.209(2)
O5 C26 1.334(2)
O5 C27 1.451(2)
N1 C15 1.442(2)
N1 C23 1.479(2)
C1 C2 1.387(2)
C1 C6 1.394(2)
C1 H1 0.9500
C2 C3 1.381(3)
C2 H2 0.9500
C3 C4 1.386(3)
C4 C5 1.390(2)
C4 H4 0.9500
C5 C6 1.396(2)
C5 H5 0.9500
C6 C7 1.499(2)
C7 C8 1.485(2)
C8 C9 1.338(2)
C8 H8 0.9500
C9 C10 1.464(2)
C9 H9 0.9500
C10 C11 1.401(2)
C10 C15 1.408(2)
C11 C12 1.379(2)
C11 H11 0.9500
C12 C13 1.392(3)
C12 H12 0.9500
C13 C14 1.385(3)
C13 H13 0.9500
C14 C15 1.391(2)
C14 H14 0.9500
C16 C21 1.390(2)
C16 C17 1.392(2)
C17 C18 1.384(2)
C17 H17 0.9500
C18 C19 1.395(2)
C18 H18 0.9500
C19 C20 1.393(2)
C19 C22 1.506(2)
C20 C21 1.385(2)
C20 H20 0.9500
C21 H21 0.9500
C22 H22A 0.9800
C22 H22B 0.9800
C22 H22C 0.9800
C23 C24 1.502(3)
C23 H23A 0.9900
C23 H23B 0.9900
C24 C25 1.328(3)
C24 C26 1.488(3)
C25 H25A 0.9500
C25 H25B 0.9500
C27 C28 1.491(3)
C27 H27A 0.9900
C27 H27B 0.9900
C28 H28A 0.9800
C28 H28B 0.9800
C28 H28C 0.9800

loop_
_geom_torsion_atom_site_label_1
_geom_torsion_atom_site_label_2
_geom_torsion_atom_site_label_3
_geom_torsion_atom_site_label_4
_geom_torsion
O2 S1 N1 C15 30.17(14)
O3 S1 N1 C15 159.54(12)
C16 S1 N1 C15 -85.43(13)
O2 S1 N1 C23 177.68(12)
O3 S1 N1 C23 -52.95(14)
C16 S1 N1 C23 62.08(14)
C6 C1 C2 C3 0.2(3)
C1 C2 C3 C4 -1.3(3)
C1 C2 C3 Br1 179.09(14)
C2 C3 C4 C5 1.2(3)
Br1 C3 C4 C5 -179.19(14)
C3 C4 C5 C6 0.1(3)
C2 C1 C6 C5 1.1(3)
C2 C1 C6 C7 -177.72(16)
C4 C5 C6 C1 -1.2(3)
C4 C5 C6 C7 177.54(17)
C1 C6 C7 O1 11.0(2)
C5 C6 C7 O1 -167.69(17)
C1 C6 C7 C8 -169.67(16)
C5 C6 C7 C8 11.6(3)
O1 C7 C8 C9 3.9(3)
C6 C7 C8 C9 -175.41(16)
C7 C8 C9 C10 179.62(16)
C8 C9 C10 C11 -5.9(3)
C8 C9 C10 C15 174.08(17)
C15 C10 C11 C12 0.0(3)
C9 C10 C11 C12 -179.92(16)
C10 C11 C12 C13 -1.1(3)
C11 C12 C13 C14 1.2(3)
C12 C13 C14 C15 -0.3(3)
C13 C14 C15 C10 -0.8(3)
C13 C14 C15 N1 175.89(16)
C11 C10 C15 C14 0.9(2)
C9 C10 C15 C14 -179.12(16)
C11 C10 C15 N1 -175.80(15)
C9 C10 C15 N1 4.2(2)
C23 N1 C15 C14 -56.2(2)
S1 N1 C15 C14 91.19(17)
C23 N1 C15 C10 120.57(16)
S1 N1 C15 C10 -92.06(17)
O2 S1 C16 C21 159.52(13)
O3 S1 C16 C21 28.37(16)
N1 S1 C16 C21 -86.13(15)
O2 S1 C16 C17 -18.35(16)
O3 S1 C16 C17 -149.50(14)
N1 S1 C16 C17 96.00(15)
C21 C16 C17 C18 -2.4(3)
S1 C16 C17 C18 175.45(14)
C16 C17 C18 C19 1.0(3)
C17 C18 C19 C20 1.0(3)
C17 C18 C19 C22 -177.23(17)
C18 C19 C20 C21 -1.5(3)
C22 C19 C20 C21 176.65(17)
C19 C20 C21 C16 0.2(3)
C17 C16 C21 C20 1.8(3)
S1 C16 C21 C20 -176.03(13)
C15 N1 C23 C24 -53.00(19)
S1 N1 C23 C24 158.98(12)
N1 C23 C24 C25 114.11(19)
N1 C23 C24 C26 -65.6(2)
C27 O5 C26 O4 -3.4(3)
C27 O5 C26 C24 176.50(14)
C25 C24 C26 O4 -18.1(3)
C23 C24 C26 O4 161.68(17)
C25 C24 C26 O5 162.02(17)
C23 C24 C26 O5 -18.3(2)
C26 O5 C27 C28 172.48(15)
